data_2016286
loop_
_publ_author_name
'Balderson, James L.'
'Fernandes, Manuel  A.'
'Michael, Joseph P.'
'Perry, Christopher B.'

_publ_section_title
;
 Hydrogen-bonding patterns in enaminones:
 (2<i>Z</i>)-1-(4-bromophenyl)-2-(pyrrolidin-2-ylidene)ethanone and its
 piperidin-2-ylidene and azepan-2-ylidene analogues
;
_journal_coeditor_code AV3112
_journal_issue 12
_journal_name_full 'Acta Crystallographica Section C'
_journal_page_first o734
_journal_page_last o738
_journal_paper_doi 10.1107/S0108270107053206
_journal_volume 63
_journal_year 2007
_chemical_formula_iupac 'C12 H12 Br N O'
_chemical_formula_moiety 'C12 H12 Br N O'
_chemical_formula_sum 'C12 H12 Br N O'
_chemical_formula_weight 266.14
_chemical_name_systematic
;
(2Z)-1-(4-Bromophenyl)-2-(pyrrolidin-2-ylidene)ethanone
;
_space_group_IT_number 14
_symmetry_cell_setting monoclinic
_symmetry_space_group_name_Hall '-P 2yn'
_symmetry_space_group_name_H-M 'P 1 21/n 1'
_atom_sites_solution_hydrogens geom
_atom_sites_solution_primary direct
_atom_sites_solution_secondary difmap
_audit_creation_method SHELXL97
_cell_angle_alpha 90.00
_cell_angle_beta 94.1360(10)
_cell_angle_gamma 90.00
_cell_formula_units_Z 4
_cell_length_a 5.6636(3)
_cell_length_b 18.9255(9)
_cell_length_c 10.0500(5)
_cell_measurement_reflns_used 4950
_cell_measurement_temperature 173(2)
_cell_measurement_theta_max 28.27
_cell_measurement_theta_min 2.30
_cell_volume 1074.42(9)
_computing_cell_refinement 'APEX2 (Bruker, 2005)'
_computing_data_collection 'APEX2 (Bruker, 2005)'
_computing_data_reduction 'SAINT-NT (Bruker, 2005)'
_computing_molecular_graphics
;
ORTEP-3 for Windows (Farrugia, 1997) and DIAMOND (Brandenburg,
1999)
;
_computing_publication_material
;
WinGX (Farrugia, 1999) and PLATON (Spek, 2003)
;
_computing_structure_refinement 'SHELXL97 (Sheldrick, 1997)'
_computing_structure_solution 'SHELXS97 (Sheldrick, 1997)'
_diffrn_ambient_temperature 173(2)
_diffrn_measured_fraction_theta_full 1.000
_diffrn_measured_fraction_theta_max 1.000
_diffrn_measurement_device_type 'Bruker APEXII CCD area-detector'
_diffrn_measurement_method '\f and \w'
_diffrn_radiation_monochromator graphite
_diffrn_radiation_source 'fine-focus sealed tube'
_diffrn_radiation_type MoK\a
_diffrn_radiation_wavelength 0.71073
_diffrn_reflns_av_R_equivalents 0.0204
_diffrn_reflns_av_sigmaI/netI 0.0182
_diffrn_reflns_limit_h_max 7
_diffrn_reflns_limit_h_min -7
_diffrn_reflns_limit_k_max 25
_diffrn_reflns_limit_k_min -25
_diffrn_reflns_limit_l_max 13
_diffrn_reflns_limit_l_min -12
_diffrn_reflns_number 9815
_diffrn_reflns_theta_full 27.99
_diffrn_reflns_theta_max 27.99
_diffrn_reflns_theta_min 2.15
_exptl_absorpt_coefficient_mu 3.797
_exptl_absorpt_correction_T_max 0.5173
_exptl_absorpt_correction_T_min 0.3340
_exptl_absorpt_correction_type multi-scan
_exptl_absorpt_process_details
;
(SADABS in SAINT-NT; Bruker, 2005)
Ratio of minimum to maximum apparent transmission:  0.688943.
In the Tmin line above, Tmin=Tmax*min_to_max_ratio
;
_exptl_crystal_colour colourless
_exptl_crystal_density_diffrn 1.645
_exptl_crystal_density_method 'not measured'
_exptl_crystal_description irregular
_exptl_crystal_F_000 536
_exptl_crystal_size_max 0.37
_exptl_crystal_size_mid 0.30
_exptl_crystal_size_min 0.20
_refine_diff_density_max 0.517
_refine_diff_density_min -0.599
_refine_ls_extinction_method none
_refine_ls_goodness_of_fit_ref 1.055
_refine_ls_hydrogen_treatment mixed
_refine_ls_matrix_type full
_refine_ls_number_parameters 140
_refine_ls_number_reflns 2595
_refine_ls_number_restraints 0
_refine_ls_restrained_S_all 1.055
_refine_ls_R_factor_all 0.0285
_refine_ls_R_factor_gt 0.0239
_refine_ls_shift/su_max 0.001
_refine_ls_shift/su_mean 0.000
_refine_ls_structure_factor_coef Fsqd
_refine_ls_weighting_details 'calc w = 1/[\s^2^(Fo^2^)+(0.0387P)^2^+0.4602P] where P=(Fo^2^+2Fc^2^)/3'
_refine_ls_weighting_scheme calc
_refine_ls_wR_factor_gt 0.0658
_refine_ls_wR_factor_ref 0.0682
_reflns_number_gt 2307
_reflns_number_total 2595
_reflns_threshold_expression I>2\s(I)
_cod_data_source_file av3112.cif
_cod_data_source_block I
_cod_original_sg_symbol_H-M 'P 21/n'
_cod_database_code 2016286
_cod_database_fobs_code 2016286

loop_
_symmetry_equiv_pos_as_xyz
'x, y, z'
'-x+1/2, y+1/2, -z+1/2'
'-x, -y, -z'
'x-1/2, -y-1/2, z-1/2'

loop_
_atom_site_type_symbol
_atom_site_label
_atom_site_fract_x
_atom_site_fract_y
_atom_site_fract_z
_atom_site_U_iso_or_equiv
_atom_site_adp_type
_atom_site_calc_flag
_atom_site_refinement_flags
_atom_site_occupancy
C C1 0.9730(3) 0.44906(9) 0.25700(16) 0.0210(3) Uani d . 1
C C2 1.1484(3) 0.49029(9) 0.32778(16) 0.0226(3) Uani d . 1
H H2 1.1654 0.4864 0.4222 0.027 Uiso calc R 1
C C3 1.2965(3) 0.53606(9) 0.26607(16) 0.0207(3) Uani d . 1
C C4 1.5059(3) 0.57216(9) 0.33749(17) 0.0244(3) Uani d . 1
H H4A 1.6340 0.5379 0.3618 0.029 Uiso calc R 1
H H4B 1.4601 0.5961 0.4193 0.029 Uiso calc R 1
C C5 1.5838(4) 0.62588(11) 0.2353(2) 0.0344(4) Uani d . 1
H H5A 1.5132 0.6729 0.2499 0.041 Uiso calc R 1
H H5B 1.7583 0.6305 0.2404 0.041 Uiso calc R 1
C C6 1.4912(3) 0.59493(10) 0.10163(18) 0.0259(4) Uani d . 1
H H6A 1.4393 0.6326 0.0377 0.031 Uiso calc R 1
H H6B 1.6128 0.5655 0.0623 0.031 Uiso calc R 1
C C7 0.8607(3) 0.39012(9) 0.33071(16) 0.0206(3) Uani d . 1
C C8 0.9786(3) 0.35747(10) 0.44009(17) 0.0243(3) Uani d . 1
H H8 1.1283 0.3751 0.4737 0.029 Uiso calc R 1
C C9 0.8816(3) 0.29946(9) 0.50130(19) 0.0267(4) Uani d . 1
H H9 0.9644 0.2771 0.5754 0.032 Uiso calc R 1
C C10 0.6626(3) 0.27499(9) 0.45221(18) 0.0239(3) Uani d . 1
C C11 0.5389(3) 0.30677(9) 0.34419(18) 0.0250(4) Uani d . 1
H H11 0.3880 0.2895 0.3120 0.030 Uiso calc R 1
C C12 0.6394(3) 0.36434(9) 0.28375(17) 0.0236(3) Uani d . 1
H H12 0.5564 0.3864 0.2095 0.028 Uiso calc R 1
N N1 1.2910(3) 0.55212(8) 0.13813(15) 0.0233(3) Uani d . 1
O O1 0.9111(2) 0.45751(7) 0.13607(12) 0.0269(3) Uani d . 1
Br Br1 0.53114(3) 0.195674(10) 0.535138(19) 0.03230(8) Uani d . 1
H H1 1.196(4) 0.5339(12) 0.088(2) 0.029(6) Uiso d . 1

loop_
_atom_site_aniso_label
_atom_site_aniso_U_11
_atom_site_aniso_U_22
_atom_site_aniso_U_33
_atom_site_aniso_U_12
_atom_site_aniso_U_13
_atom_site_aniso_U_23
C1 0.0214(8) 0.0221(8) 0.0194(7) 0.0025(6) 0.0011(6) -0.0006(6)
C2 0.0256(8) 0.0246(8) 0.0172(7) -0.0012(6) -0.0013(6) -0.0010(6)
C3 0.0221(8) 0.0193(7) 0.0202(7) 0.0024(6) -0.0015(6) -0.0022(6)
C4 0.0243(8) 0.0280(8) 0.0200(8) -0.0030(6) -0.0028(6) -0.0026(7)
C5 0.0393(11) 0.0355(10) 0.0278(9) -0.0141(8) -0.0015(8) 0.0000(8)
C6 0.0253(8) 0.0288(9) 0.0237(8) -0.0030(7) 0.0016(7) 0.0031(7)
C7 0.0218(8) 0.0219(7) 0.0183(7) 0.0009(6) 0.0030(6) -0.0035(6)
C8 0.0211(8) 0.0274(8) 0.0240(8) -0.0023(6) -0.0015(6) 0.0012(7)
C9 0.0259(9) 0.0277(9) 0.0260(9) 0.0004(7) -0.0013(7) 0.0035(7)
C10 0.0252(8) 0.0222(8) 0.0250(8) -0.0023(6) 0.0060(7) -0.0019(7)
C11 0.0219(8) 0.0288(9) 0.0241(8) -0.0033(6) 0.0012(7) -0.0055(7)
C12 0.0225(8) 0.0282(8) 0.0198(8) 0.0010(6) -0.0009(6) -0.0025(7)
N1 0.0243(7) 0.0260(7) 0.0189(7) -0.0038(6) -0.0029(6) -0.0003(6)
O1 0.0299(7) 0.0317(7) 0.0182(6) -0.0038(5) -0.0040(5) 0.0016(5)
Br1 0.03206(12) 0.02948(12) 0.03574(13) -0.00845(7) 0.00510(8) 0.00426(7)

loop_
_atom_type_symbol
_atom_type_description
_atom_type_scat_dispersion_real
_atom_type_scat_dispersion_imag
_atom_type_scat_source
C C 0.0033 0.0016 'International Tables Vol C Tables 4.2.6.8 and 6.1.1.4'
H H 0.0000 0.0000 'International Tables Vol C Tables 4.2.6.8 and 6.1.1.4'
N N 0.0061 0.0033 'International Tables Vol C Tables 4.2.6.8 and 6.1.1.4'
O O 0.0106 0.0060 'International Tables Vol C Tables 4.2.6.8 and 6.1.1.4'
Br Br -0.2901 2.4595 'International Tables Vol C Tables 4.2.6.8 and 6.1.1.4'

loop_
_geom_angle_atom_site_label_1
_geom_angle_atom_site_label_2
_geom_angle_atom_site_label_3
_geom_angle
O1 C1 C2 123.77(16)
O1 C1 C7 118.30(15)
C2 C1 C7 117.89(14)
C3 C2 C1 123.14(15)
C3 C2 H2 118.4
C1 C2 H2 118.4
N1 C3 C2 127.51(15)
N1 C3 C4 108.80(15)
C2 C3 C4 123.56(15)
C3 C4 C5 103.69(14)
C3 C4 H4A 111.0
C5 C4 H4A 111.0
C3 C4 H4B 111.0
C5 C4 H4B 111.0
H4A C4 H4B 109.0
C6 C5 C4 103.80(14)
C6 C5 H5A 111.0
C4 C5 H5A 111.0
C6 C5 H5B 111.0
C4 C5 H5B 111.0
H5A C5 H5B 109.0
N1 C6 C5 102.45(14)
N1 C6 H6A 111.3
C5 C6 H6A 111.3
N1 C6 H6B 111.3
C5 C6 H6B 111.3
H6A C6 H6B 109.2
C8 C7 C12 118.74(16)
C8 C7 C1 121.53(15)
C12 C7 C1 119.60(15)
C7 C8 C9 121.23(16)
C7 C8 H8 119.4
C9 C8 H8 119.4
C10 C9 C8 118.67(17)
C10 C9 H9 120.7
C8 C9 H9 120.7
C9 C10 C11 121.62(16)
C9 C10 Br1 118.66(13)
C11 C10 Br1 119.73(13)
C10 C11 C12 118.88(16)
C10 C11 H11 120.6
C12 C11 H11 120.6
C11 C12 C7 120.85(16)
C11 C12 H12 119.6
C7 C12 H12 119.6
C3 N1 C6 114.09(15)
C3 N1 H1 119.2(17)
C6 N1 H1 126.0(17)

loop_
_geom_bond_atom_site_label_1
_geom_bond_atom_site_label_2
_geom_bond_distance
C1 O1 1.251(2)
C1 C2 1.414(2)
C1 C7 1.505(2)
C2 C3 1.383(2)
C2 H2 0.9500
C3 N1 1.319(2)
C3 C4 1.506(2)
C4 C5 1.532(3)
C4 H4A 0.9900
C4 H4B 0.9900
C5 C6 1.524(3)
C5 H5A 0.9900
C5 H5B 0.9900
C6 N1 1.462(2)
C6 H6A 0.9900
C6 H6B 0.9900
C7 C8 1.389(2)
C7 C12 1.395(2)
C8 C9 1.391(2)
C8 H8 0.9500
C9 C10 1.382(3)
C9 H9 0.9500
C10 C11 1.386(3)
C10 Br1 1.8952(17)
C11 C12 1.389(2)
C11 H11 0.9500
C12 H12 0.9500
N1 H1 0.79(2)

loop_
_geom_hbond_atom_site_label_D
_geom_hbond_atom_site_label_H
_geom_hbond_atom_site_label_A
_geom_hbond_site_symmetry_A
_geom_hbond_distance_DH
_geom_hbond_distance_HA
_geom_hbond_distance_DA
_geom_hbond_angle_DHA
_geom_hbond_publ_flag
N1 H1 O1 . 0.79(2) 2.25(2) 2.798(2) 128(2) yes
N1 H1 O1 3_765 0.79(2) 2.30(2) 2.9124(19) 136(2) yes
C6 H6B O1 1_655 0.99 2.72 3.524(3) 139 yes
C4 H4B Cg 3_766 0.99 2.71 3.679(2) 166 yes
C6 H6A Br1 2_655 0.99 2.97 3.701(2) 132 yes

loop_
_geom_torsion_atom_site_label_1
_geom_torsion_atom_site_label_2
_geom_torsion_atom_site_label_3
_geom_torsion_atom_site_label_4
_geom_torsion
O1 C1 C2 C3 -11.1(3)
C7 C1 C2 C3 166.75(15)
C1 C2 C3 N1 4.6(3)
C1 C2 C3 C4 -170.83(16)
N1 C3 C4 C5 13.44(19)
C2 C3 C4 C5 -170.38(17)
C3 C4 C5 C6 -24.22(19)
C4 C5 C6 N1 25.86(19)
O1 C1 C7 C8 152.04(16)
C2 C1 C7 C8 -26.0(2)
O1 C1 C7 C12 -23.8(2)
C2 C1 C7 C12 158.19(16)
C12 C7 C8 C9 1.0(3)
C1 C7 C8 C9 -174.91(16)
C7 C8 C9 C10 -0.8(3)
C8 C9 C10 C11 0.0(3)
C8 C9 C10 Br1 179.71(13)
C9 C10 C11 C12 0.4(3)
Br1 C10 C11 C12 -179.25(13)
C10 C11 C12 C7 -0.2(3)
C8 C7 C12 C11 -0.5(2)
C1 C7 C12 C11 175.47(15)
C2 C3 N1 C6 -172.20(17)
C4 C3 N1 C6 3.8(2)
C5 C6 N1 C3 -19.3(2)

loop_
_cod_related_entry_id
_cod_related_entry_database
_cod_related_entry_code
1 ChemSpider 30654081
